data_7236089
loop_
_publ_author_name
'Seth, Soana'
'Savitha, Govardhan'
'Moorthy, Jarugu Narasimha'

_publ_section_title
;
 Diverse isostructural MOFs by postsynthetic metal node metathesis:
 anionic-to-cationic framework conversion, luminescence and separation of
 dyes
;
_journal_issue 45
_journal_name_full 'Journal of Materials Chemistry A'
_journal_page_first 22915
_journal_paper_doi 10.1039/C5TA04551G
_journal_volume 3
_journal_year 2015
_chemical_formula_moiety 'C88 H60 Cd3 O24'
_chemical_formula_sum 'C88 H60 Cd3 O24'
_chemical_formula_weight 1838.59
_chemical_name_systematic 3,3',5,5'-tetrakis(p-carboxyphenyl)-2,2',6,6'-tetramethoxy-1,1'-biphenyl
_space_group_crystal_system triclinic
_space_group_IT_number 2
_space_group_name_Hall '-P 1'
_space_group_name_H-M_alt 'P -1'
_atom_sites_solution_hydrogens geom
_audit_creation_method SHELXL-2014/5
_audit_update_record
;
2015-02-06 deposited with the CCDC.
2015-10-01 downloaded from the CCDC.
;
_cell_angle_alpha 107.120(5)
_cell_angle_beta 102.556(5)
_cell_angle_gamma 111.229(5)
_cell_formula_units_Z 1
_cell_length_a 15.462(5)
_cell_length_b 16.063(5)
_cell_length_c 18.103(5)
_cell_measurement_temperature 100(2)
_cell_volume 3731(2)
_computing_cell_refinement 'Bruker SAINT'
_computing_data_collection 'Bruker APEX2'
_computing_data_reduction 'Bruker SAINT'
_computing_structure_refinement 'SHELXL-2014/5 (Sheldrick, 2014)'
_computing_structure_solution SHELX-97
_diffrn_ambient_temperature 100(2)
_diffrn_measured_fraction_theta_full 0.972
_diffrn_measured_fraction_theta_max 0.957
_diffrn_measurement_device_type 'Bruker APEX-II CCD'
_diffrn_measurement_method '\f and \w scans'
_diffrn_radiation_monochromator graphite
_diffrn_radiation_type MoK\a
_diffrn_radiation_wavelength 0.71073
_diffrn_reflns_av_R_equivalents 0.0672
_diffrn_reflns_av_unetI/netI 0.2596
_diffrn_reflns_Laue_measured_fraction_full 0.972
_diffrn_reflns_Laue_measured_fraction_max 0.957
_diffrn_reflns_limit_h_max 20
_diffrn_reflns_limit_h_min -20
_diffrn_reflns_limit_k_max 15
_diffrn_reflns_limit_k_min -21
_diffrn_reflns_limit_l_max 24
_diffrn_reflns_limit_l_min -23
_diffrn_reflns_number 28367
_diffrn_reflns_point_group_measured_fraction_full 0.972
_diffrn_reflns_point_group_measured_fraction_max 0.957
_diffrn_reflns_theta_full 25.242
_diffrn_reflns_theta_max 28.399
_diffrn_reflns_theta_min 2.291
_diffrn_source 'sealed tube'
_exptl_absorpt_coefficient_mu 0.466
_exptl_crystal_colour colorless
_exptl_crystal_density_diffrn 0.818
_exptl_crystal_description prism
_exptl_crystal_F_000 964
_refine_diff_density_max 2.421
_refine_diff_density_min -2.549
_refine_diff_density_rms 0.171
_refine_ls_extinction_method none
_refine_ls_goodness_of_fit_ref 0.912
_refine_ls_hydrogen_treatment constr
_refine_ls_matrix_type full
_refine_ls_number_parameters 366
_refine_ls_number_reflns 17923
_refine_ls_number_restraints 0
_refine_ls_restrained_S_all 0.912
_refine_ls_R_factor_all 0.2386
_refine_ls_R_factor_gt 0.1328
_refine_ls_shift/su_max 0.354
_refine_ls_shift/su_mean 0.003
_refine_ls_structure_factor_coef Fsqd
_refine_ls_weighting_details 'w=1/[\s^2^(Fo^2^)+(0.2000P)^2^] where P=(Fo^2^+2Fc^2^)/3'
_refine_ls_weighting_scheme calc
_refine_ls_wR_factor_gt 0.3375
_refine_ls_wR_factor_ref 0.3781
_reflns_Friedel_coverage 0.000
_reflns_number_gt 5608
_reflns_number_total 17923
_reflns_threshold_expression 'I > 2\s(I)'
_cod_data_source_file c5ta04551g2.cif
_cod_data_source_block cdmof1
_cod_database_code 7236089
_shelx_space_group_comment
;
The symmetry employed for this shelxl refinement is uniquely defined
by the following loop, which should always be used as a source of
symmetry information in preference to the above space-group names.
They are only intended as comments.
;
_shelxl_version_number 2014/5

loop_
_space_group_symop_operation_xyz
'x, y, z'
'-x, -y, -z'

loop_
_atom_site_label
_atom_site_type_symbol
_atom_site_fract_x
_atom_site_fract_y
_atom_site_fract_z
_atom_site_U_iso_or_equiv
_atom_site_adp_type
_atom_site_occupancy
_atom_site_site_symmetry_order
_atom_site_calc_flag
_atom_site_refinement_flags_posn
_atom_site_refinement_flags_adp
_atom_site_refinement_flags_occupancy
C1 C 0.0572(7) 0.7523(9) 0.1822(5) 0.057(3) Uani 1 1 d . . .
C2 C 0.0949(9) 0.7031(11) 0.2322(5) 0.084(4) Uani 1 1 d . . .
C3 C 0.0372(10) 0.6085(11) 0.2196(5) 0.094(5) Uani 1 1 d . . .
H3 H -0.0247 0.5729 0.1767 0.113 Uiso 1 1 calc R U .
C4 C 0.0652(9) 0.5653(8) 0.2652(5) 0.086(4) Uani 1 1 d . . .
H4 H 0.0245 0.5004 0.2536 0.103 Uiso 1 1 calc R U .
C5 C 0.1608(8) 0.6212(11) 0.3337(5) 0.079(4) Uani 1 1 d . . .
C6 C 0.2175(9) 0.7162(10) 0.3457(6) 0.082(4) Uani 1 1 d . . .
H6 H 0.2783 0.7553 0.3897 0.098 Uiso 1 1 calc R U .
C7 C 0.1848(7) 0.7520(8) 0.2940(5) 0.064(3) Uani 1 1 d . . .
H7 H 0.2267 0.8147 0.3010 0.077 Uiso 1 1 calc R U .
C8 C 0.1852(8) 0.5691(9) 0.3874(5) 0.0897(11) Uani 1 1 d . . .
C9 C 0.1669(8) 0.4728(8) 0.3491(5) 0.0897(11) Uani 1 1 d . . .
H9 H 0.1415 0.4429 0.2914 0.108 Uiso 1 1 calc R U .
C10 C 0.1849(8) 0.4176(9) 0.3934(5) 0.0897(11) Uani 1 1 d . . .
C11 C 0.2286(8) 0.4683(9) 0.4804(5) 0.0897(11) Uani 1 1 d . . .
C12 C 0.2487(8) 0.5677(9) 0.5202(5) 0.0897(11) Uani 1 1 d . . .
C13 C 0.2278(8) 0.6158(9) 0.4751(5) 0.0897(11) Uani 1 1 d . . .
C14 C 0.1576(8) 0.7314(8) 0.5152(5) 0.0897(11) Uani 1 1 d . . .
H14A H 0.1794 0.7999 0.5455 0.135 Uiso 1 1 calc R U .
H14B H 0.1209 0.6948 0.5410 0.135 Uiso 1 1 calc R U .
H14C H 0.1156 0.7108 0.4591 0.135 Uiso 1 1 calc R U .
C15 C 0.3259(8) 0.3948(8) 0.5217(5) 0.0897(11) Uani 1 1 d . . .
H15A H 0.3564 0.3910 0.5720 0.135 Uiso 1 1 calc R U .
H15B H 0.3746 0.4445 0.5129 0.135 Uiso 1 1 calc R U .
H15C H 0.2998 0.3328 0.4758 0.135 Uiso 1 1 calc R U .
C16 C 0.4853(8) 0.7012(9) 0.5930(5) 0.0915(12) Uani 1 1 d . . .
H16A H 0.5399 0.6984 0.5772 0.137 Uiso 1 1 calc R U .
H16B H 0.5080 0.7641 0.6366 0.137 Uiso 1 1 calc R U .
H16C H 0.4336 0.6913 0.5460 0.137 Uiso 1 1 calc R U .
C17 C 0.1600(8) 0.3209(8) 0.3479(5) 0.065(3) Uani 1 1 d G . .
C18 C 0.1870(9) 0.2931(8) 0.2791(5) 0.089(4) Uani 1 1 d G . .
H18 H 0.2291 0.3386 0.2647 0.107 Uiso 1 1 calc R U .
C19 C 0.1455(7) 0.1899(7) 0.2324(6) 0.057(2) Uiso 1 1 d . . .
H19 H 0.1606 0.1711 0.1851 0.068 Uiso 1 1 calc R U .
C20 C 0.0906(6) 0.1201(7) 0.2467(5) 0.054(2) Uiso 1 1 d . . .
C21 C 0.0642(8) 0.1448(10) 0.3182(5) 0.094(4) Uani 1 1 d . . .
H21 H 0.0231 0.0980 0.3320 0.113 Uiso 1 1 calc R U .
C22 C 0.1070(9) 0.2492(9) 0.3673(4) 0.085(4) Uani 1 1 d . . .
H22 H 0.0968 0.2683 0.4171 0.102 Uiso 1 1 calc R U .
C23 C 0.3810(8) 0.6405(9) 0.6608(5) 0.0915(12) Uani 1 1 d . . .
C24 C 0.2854(8) 0.6152(9) 0.6135(5) 0.0915(12) Uani 1 1 d . . .
C25 C 0.2209(8) 0.6283(9) 0.6523(5) 0.0915(12) Uani 1 1 d . . .
C26 C 0.2529(8) 0.6692(9) 0.7394(5) 0.0915(12) Uani 1 1 d . . .
C27 C 0.3455(7) 0.6935(8) 0.7830(5) 0.0915(12) Uani 1 1 d . . .
H27 H 0.3674 0.7230 0.8405 0.110 Uiso 1 1 calc R U .
C28 C 0.4097(8) 0.6777(9) 0.7480(5) 0.0915(12) Uani 1 1 d . . .
C29 C 0.1849(7) 0.6925(9) 0.7824(4) 0.091(4) Uani 1 1 d . . .
C30 C 0.1354(8) 0.7436(9) 0.7613(5) 0.089(4) Uani 1 1 d . . .
H30 H 0.1337 0.7549 0.7136 0.107 Uiso 1 1 calc R U .
C31 C 0.0893(8) 0.7773(9) 0.8099(4) 0.098(5) Uani 1 1 d . . .
H31 H 0.0568 0.8121 0.7954 0.118 Uiso 1 1 calc R U .
C32 C 0.0903(8) 0.7602(9) 0.8817(4) 0.097(4) Uani 1 1 d . . .
C33 C 0.1292(8) 0.7002(8) 0.8979(5) 0.086(4) Uani 1 1 d . . .
H33 H 0.1216 0.6808 0.9406 0.104 Uiso 1 1 calc R U .
C34 C 0.1793(7) 0.6689(9) 0.8511(5) 0.088(4) Uani 1 1 d . . .
H34 H 0.2096 0.6321 0.8646 0.106 Uiso 1 1 calc R U .
C35 C 0.0477(8) 0.8106(8) 0.9386(5) 0.074(4) Uani 1 1 d . . .
C36 C 0.5409(10) 0.6393(11) 0.8120(9) 0.132(2) Uani 1 1 d G . .
H36 H 0.4956 0.5738 0.7801 0.158 Uiso 1 1 calc R U .
C37 C 0.5174(11) 0.7073(12) 0.8013(9) 0.132(2) Uani 1 1 d . . .
C38 C 0.5887(10) 0.7969(12) 0.8301(9) 0.132(2) Uani 1 1 d . . .
H38 H 0.5774 0.8417 0.8117 0.158 Uiso 1 1 calc R U .
C39 C 0.6804(10) 0.8255(11) 0.8874(8) 0.132(2) Uani 1 1 d . . .
H39 H 0.7317 0.8883 0.9059 0.158 Uiso 1 1 calc R U .
C40 C 0.6952(10) 0.7600(12) 0.9169(9) 0.132(2) Uani 1 1 d . . .
C41 C 0.6317(10) 0.6628(12) 0.8697(9) 0.132(2) Uani 1 1 d . . .
H41 H 0.6483 0.6144 0.8758 0.158 Uiso 1 1 calc R U .
C42 C 0.0607(8) 0.5045(9) 0.5950(5) 0.0915(12) Uani 1 1 d . . .
H42A H -0.0054 0.4817 0.5573 0.137 Uiso 1 1 calc R U .
H42B H 0.0587 0.5077 0.6484 0.137 Uiso 1 1 calc R U .
H42C H 0.0865 0.4602 0.5741 0.137 Uiso 1 1 calc R U .
C43 C 0.0430(7) 0.0121(7) 0.1915(6) 0.047(2) Uiso 1 1 d . . .
C44 C 0.8060(8) 0.8009(8) 0.9824(6) 0.057(2) Uiso 1 1 d . . .
O1 O 0.0704(4) -0.0078(5) 0.1263(3) 0.0667(19) Uani 1 1 d . . .
O2 O 0.8671(5) 0.8748(6) 0.9968(4) 0.0632(17) Uiso 1 1 d . . .
O3 O 0.8081(6) 0.7398(7) 1.0097(4) 0.113(3) Uani 1 1 d . . .
O4 O 0.1152(6) 0.8284(7) 0.1862(4) 0.085(3) Uani 1 1 d . . .
O5 O -0.0103(5) -0.0530(6) 0.2052(3) 0.081(2) Uani 1 1 d . . .
O6 O 0.2486(5) 0.7134(6) 0.5150(3) 0.0897(11) Uani 1 1 d . . .
O7 O 0.0227(5) 0.7657(6) 0.9864(4) 0.094(3) Uani 1 1 d . . .
O8 O 0.2451(5) 0.4194(6) 0.5284(3) 0.0897(11) Uani 1 1 d . . .
O9 O 0.4460(5) 0.6236(6) 0.6226(3) 0.0915(12) Uani 1 1 d . . .
O10 O -0.0355(5) 0.7031(6) 0.1356(4) 0.100(3) Uani 1 1 d . . .
O11 O 0.0420(6) 0.8816(6) 0.9379(3) 0.097(3) Uani 1 1 d . . .
O12 O 0.1234(5) 0.5996(7) 0.6028(3) 0.0915(12) Uani 1 1 d . . .
Cd1 Cd -0.02357(6) 0.82320(6) 0.08777(3) 0.0791(4) Uani 1 1 d . . .
Cd2 Cd 0.0000 1.0000 1.0000 0.2490(18) Uani 1 2 d S . P

loop_
_atom_site_aniso_label
_atom_site_aniso_U_11
_atom_site_aniso_U_22
_atom_site_aniso_U_33
_atom_site_aniso_U_23
_atom_site_aniso_U_13
_atom_site_aniso_U_12
C1 0.046(7) 0.088(9) 0.028(4) 0.010(6) -0.004(5) 0.042(7)
C2 0.113(9) 0.134(11) 0.029(5) 0.019(6) -0.002(5) 0.107(10)
C3 0.127(10) 0.149(12) 0.029(5) 0.014(7) -0.003(6) 0.122(11)
C4 0.149(10) 0.089(8) 0.033(5) 0.006(5) 0.013(6) 0.094(8)
C5 0.092(8) 0.147(11) 0.020(4) 0.016(6) 0.005(5) 0.100(9)
C6 0.092(9) 0.109(10) 0.052(6) 0.020(7) 0.003(6) 0.077(9)
C7 0.088(7) 0.088(8) 0.043(5) 0.029(5) 0.019(5) 0.068(7)
C8 0.117(2) 0.130(3) 0.0270(13) 0.0009(16) -0.0029(15) 0.103(2)
C9 0.117(2) 0.130(3) 0.0270(13) 0.0009(16) -0.0029(15) 0.103(2)
C10 0.117(2) 0.130(3) 0.0270(13) 0.0009(16) -0.0029(15) 0.103(2)
C11 0.117(2) 0.130(3) 0.0270(13) 0.0009(16) -0.0029(15) 0.103(2)
C12 0.117(2) 0.130(3) 0.0270(13) 0.0009(16) -0.0029(15) 0.103(2)
C13 0.117(2) 0.130(3) 0.0270(13) 0.0009(16) -0.0029(15) 0.103(2)
C14 0.117(2) 0.130(3) 0.0270(13) 0.0009(16) -0.0029(15) 0.103(2)
C15 0.117(2) 0.130(3) 0.0270(13) 0.0009(16) -0.0029(15) 0.103(2)
C16 0.109(3) 0.150(3) 0.0233(12) 0.0022(17) 0.0000(14) 0.107(3)
C17 0.114(8) 0.090(8) 0.018(4) 0.019(5) 0.010(5) 0.086(7)
C18 0.142(11) 0.111(9) 0.020(4) -0.001(5) 0.003(5) 0.101(9)
C21 0.113(8) 0.168(12) 0.023(4) 0.020(6) 0.012(5) 0.110(9)
C22 0.154(10) 0.121(10) 0.005(3) 0.002(5) 0.003(5) 0.121(9)
C23 0.109(3) 0.150(3) 0.0233(12) 0.0022(17) 0.0000(14) 0.107(3)
C24 0.109(3) 0.150(3) 0.0233(12) 0.0022(17) 0.0000(14) 0.107(3)
C25 0.109(3) 0.150(3) 0.0233(12) 0.0022(17) 0.0000(14) 0.107(3)
C26 0.109(3) 0.150(3) 0.0233(12) 0.0022(17) 0.0000(14) 0.107(3)
C27 0.109(3) 0.150(3) 0.0233(12) 0.0022(17) 0.0000(14) 0.107(3)
C28 0.109(3) 0.150(3) 0.0233(12) 0.0022(17) 0.0000(14) 0.107(3)
C29 0.102(8) 0.157(11) 0.012(4) -0.006(5) -0.008(4) 0.107(8)
C30 0.135(9) 0.154(10) 0.024(4) 0.022(6) 0.021(5) 0.128(9)
C31 0.122(8) 0.191(12) 0.018(4) 0.013(6) 0.011(5) 0.140(9)
C32 0.122(8) 0.155(11) 0.013(4) -0.012(5) -0.010(4) 0.121(9)
C33 0.120(8) 0.133(10) 0.024(4) 0.009(5) 0.001(5) 0.109(8)
C34 0.107(8) 0.142(10) 0.023(4) -0.001(5) -0.003(5) 0.107(8)
C35 0.104(8) 0.109(9) 0.014(4) 0.006(5) -0.010(4) 0.086(8)
C36 0.121(5) 0.142(6) 0.117(5) 0.033(5) -0.023(4) 0.096(5)
C37 0.121(5) 0.142(6) 0.117(5) 0.033(5) -0.023(4) 0.096(5)
C38 0.121(5) 0.142(6) 0.117(5) 0.033(5) -0.023(4) 0.096(5)
C39 0.121(5) 0.142(6) 0.117(5) 0.033(5) -0.023(4) 0.096(5)
C40 0.121(5) 0.142(6) 0.117(5) 0.033(5) -0.023(4) 0.096(5)
C41 0.121(5) 0.142(6) 0.117(5) 0.033(5) -0.023(4) 0.096(5)
C42 0.109(3) 0.150(3) 0.0233(12) 0.0022(17) 0.0000(14) 0.107(3)
O1 0.074(4) 0.099(5) 0.021(3) -0.001(3) -0.004(3) 0.066(4)
O3 0.131(6) 0.192(9) 0.044(4) 0.049(5) 0.008(4) 0.115(7)
O4 0.098(7) 0.120(8) 0.033(4) 0.025(5) 0.003(4) 0.062(6)
O5 0.089(5) 0.116(6) 0.023(3) -0.006(4) 0.001(3) 0.070(5)
O6 0.117(2) 0.130(3) 0.0270(13) 0.0009(16) -0.0029(15) 0.103(2)
O7 0.120(6) 0.138(7) 0.051(4) 0.014(5) 0.018(4) 0.114(6)
O8 0.117(2) 0.130(3) 0.0270(13) 0.0009(16) -0.0029(15) 0.103(2)
O9 0.109(3) 0.150(3) 0.0233(12) 0.0022(17) 0.0000(14) 0.107(3)
O10 0.111(5) 0.149(7) 0.048(4) 0.023(4) -0.018(4) 0.108(6)
O11 0.164(7) 0.150(7) 0.017(3) 0.011(4) 0.009(3) 0.143(6)
O12 0.109(3) 0.150(3) 0.0233(12) 0.0022(17) 0.0000(14) 0.107(3)
Cd1 0.0972(6) 0.1300(8) 0.0160(3) -0.0003(3) -0.0072(3) 0.0980(6)
Cd2 0.308(3) 0.391(4) 0.0800(12) 0.0154(18) 0.0195(16) 0.286(4)

loop_
_atom_type_symbol
_atom_type_description
_atom_type_scat_dispersion_real
_atom_type_scat_dispersion_imag
_atom_type_scat_source
C C 0.0033 0.0016 'International Tables Vol C Tables 4.2.6.8 and 6.1.1.4'
O O 0.0106 0.0060 'International Tables Vol C Tables 4.2.6.8 and 6.1.1.4'
Cd Cd -0.8075 1.2024 'International Tables Vol C Tables 4.2.6.8 and 6.1.1.4'
H H 0.0000 0.0000 'International Tables Vol C Tables 4.2.6.8 and 6.1.1.4'

loop_
_geom_angle_atom_site_label_1
_geom_angle_atom_site_label_2
_geom_angle_atom_site_label_3
_geom_angle
_geom_angle_site_symmetry_1
_geom_angle_site_symmetry_3
O4 C1 O10 126.5(10) . .
O4 C1 C2 118.7(9) . .
O10 C1 C2 114.7(11) . .
O4 C1 Cd1 66.2(6) . .
O10 C1 Cd1 60.3(5) . .
C2 C1 Cd1 174.9(9) . .
C7 C2 C3 116.7(9) . .
C7 C2 C1 121.5(12) . .
C3 C2 C1 121.7(9) . .
C4 C3 C2 123.4(11) . .
C4 C3 H3 118.3 . .
C2 C3 H3 118.3 . .
C3 C4 C5 118.7(12) . .
C3 C4 H4 120.7 . .
C5 C4 H4 120.7 . .
C6 C5 C4 117.1(9) . .
C6 C5 C8 126.9(9) . .
C4 C5 C8 115.9(12) . .
C7 C6 C5 119.8(11) . .
C7 C6 H6 120.1 . .
C5 C6 H6 120.1 . .
C6 C7 C2 124.2(12) . .
C6 C7 H7 117.9 . .
C2 C7 H7 117.9 . .
C9 C8 C13 118.3(9) . .
C9 C8 C5 119.0(8) . .
C13 C8 C5 122.7(10) . .
C8 C9 C10 123.3(8) . .
C8 C9 H9 118.4 . .
C10 C9 H9 118.4 . .
C17 C10 C11 126.4(9) . .
C17 C10 C9 117.7(8) . .
C11 C10 C9 115.9(10) . .
O8 C11 C10 119.8(10) . .
O8 C11 C12 119.0(7) . .
C10 C11 C12 121.0(9) . .
C13 C12 C11 120.5(8) . .
C13 C12 C24 120.5(9) . .
C11 C12 C24 118.9(9) . .
C12 C13 O6 119.7(8) . .
C12 C13 C8 121.0(10) . .
O6 C13 C8 119.3(9) . .
O6 C14 H14A 109.5 . .
O6 C14 H14B 109.5 . .
H14A C14 H14B 109.5 . .
O6 C14 H14C 109.5 . .
H14A C14 H14C 109.5 . .
H14B C14 H14C 109.5 . .
O8 C15 H15A 109.5 . .
O8 C15 H15B 109.5 . .
H15A C15 H15B 109.5 . .
O8 C15 H15C 109.5 . .
H15A C15 H15C 109.5 . .
H15B C15 H15C 109.5 . .
O9 C16 H16A 109.5 . .
O9 C16 H16B 109.5 . .
H16A C16 H16B 109.5 . .
O9 C16 H16C 109.5 . .
H16A C16 H16C 109.5 . .
H16B C16 H16C 109.5 . .
C22 C17 C10 121.0(9) . .
C22 C17 C18 117.1(9) . .
C10 C17 C18 121.9(11) . .
C17 C18 C19 115.2(11) . .
C17 C18 H18 122.4 . .
C19 C18 H18 122.3 . .
C20 C19 C18 128.9(9) . .
C20 C19 H19 115.5 . .
C18 C19 H19 115.5 . .
C19 C20 C21 117.9(10) . .
C19 C20 C43 126.3(9) . .
C21 C20 C43 115.7(9) . .
C20 C21 C22 114.2(11) . .
C20 C21 H21 122.9 . .
C22 C21 H21 122.9 . .
C17 C22 C21 126.2(8) . .
C17 C22 H22 116.9 . .
C21 C22 H22 116.9 . .
C24 C23 O9 120.2(7) . .
C24 C23 C28 118.8(8) . .
O9 C23 C28 120.8(8) . .
C23 C24 C25 119.3(7) . .
C23 C24 C12 120.8(8) . .
C25 C24 C12 119.7(8) . .
C24 C25 O12 118.2(7) . .
C24 C25 C26 120.5(8) . .
O12 C25 C26 121.3(8) . .
C27 C26 C25 118.6(8) . .
C27 C26 C29 120.7(7) . .
C25 C26 C29 120.5(8) . .
C26 C27 C28 123.1(8) . .
C26 C27 H27 118.4 . .
C28 C27 H27 118.4 . .
C27 C28 C23 119.5(8) . .
C27 C28 C37 121.4(9) . .
C23 C28 C37 118.9(9) . .
C30 C29 C34 118.8(7) . .
C30 C29 C26 122.3(9) . .
C34 C29 C26 118.6(7) . .
C31 C30 C29 120.3(8) . .
C31 C30 H30 119.8 . .
C29 C30 H30 119.8 . .
C30 C31 C32 120.7(8) . .
C30 C31 H31 119.7 . .
C32 C31 H31 119.7 . .
C33 C32 C31 119.3(8) . .
C33 C32 C35 123.1(9) . .
C31 C32 C35 117.6(8) . .
C32 C33 C34 120.1(10) . .
C32 C33 H33 119.9 . .
C34 C33 H33 119.9 . .
C33 C34 C29 120.1(8) . .
C33 C34 H34 119.9 . .
C29 C34 H34 119.9 . .
O11 C35 O7 127.4(8) . .
O11 C35 C32 121.4(11) . .
O7 C35 C32 111.3(9) . .
C37 C36 C41 122.0(15) . .
C37 C36 H36 119.0 . .
C41 C36 H36 119.0 . .
C38 C37 C36 118.5(12) . .
C38 C37 C28 121.6(11) . .
C36 C37 C28 119.5(15) . .
C37 C38 C39 120.7(13) . .
C37 C38 H38 119.7 . .
C39 C38 H38 119.7 . .
C40 C39 C38 119.3(15) . .
C40 C39 H39 120.4 . .
C38 C39 H39 120.4 . .
C41 C40 C39 117.0(12) . .
C41 C40 C44 124.0(10) . .
C39 C40 C44 114.9(13) . .
C40 C41 C36 117.2(12) . .
C40 C41 H41 121.4 . .
C36 C41 H41 121.4 . .
O12 C42 H42A 109.5 . .
O12 C42 H42B 109.5 . .
H42A C42 H42B 109.5 . .
O12 C42 H42C 109.5 . .
H42A C42 H42C 109.5 . .
H42B C42 H42C 109.5 . .
O5 C43 O1 120.6(9) . .
O5 C43 C20 125.5(8) . .
O1 C43 C20 113.7(8) . .
O5 C43 Cd1 60.2(5) . 1_545
O1 C43 Cd1 60.5(5) . 1_545
C20 C43 Cd1 173.5(7) . 1_545
O2 C44 O3 129.8(10) . .
O2 C44 C40 121.1(10) . .
O3 C44 C40 109.1(11) . .
O2 C44 Cd1 72.6(6) . 1_656
O3 C44 Cd1 57.3(6) . 1_656
C40 C44 Cd1 165.9(9) . 1_656
C43 O1 Cd1 90.1(6) . 1_545
C43 O1 Cd2 125.1(5) . 1_544
Cd1 O1 Cd2 98.8(2) 1_545 1_544
C44 O2 Cd2 164.9(6) . 1_655
C44 O2 Cd1 83.2(6) . 1_656
Cd2 O2 Cd1 94.1(2) 1_655 1_656
C44 O3 Cd1 96.1(7) . 1_656
C1 O4 Cd1 87.0(6) . .
C43 O5 Cd1 93.5(5) . 1_545
C13 O6 C14 115.6(8) . .
C35 O7 Cd1 123.4(6) . 1_556
C11 O8 C15 112.2(8) . .
C23 O9 C16 108.8(7) . .
C1 O10 Cd1 90.7(7) . .
C35 O11 Cd2 144.1(7) . .
C25 O12 C42 108.7(8) . .
O7 Cd1 O10 95.9(3) 1_554 .
O7 Cd1 O3 95.5(3) 1_554 1_454
O10 Cd1 O3 91.0(3) . 1_454
O7 Cd1 O5 154.2(3) 1_554 1_565
O10 Cd1 O5 100.8(3) . 1_565
O3 Cd1 O5 103.8(3) 1_454 1_565
O7 Cd1 O1 99.4(3) 1_554 1_565
O10 Cd1 O1 141.5(2) . 1_565
O3 Cd1 O1 122.2(3) 1_454 1_565
O5 Cd1 O1 55.8(2) 1_565 1_565
O7 Cd1 O4 90.1(2) 1_554 .
O10 Cd1 O4 55.8(3) . .
O3 Cd1 O4 146.7(3) 1_454 .
O5 Cd1 O4 83.2(2) 1_565 .
O1 Cd1 O4 88.9(3) 1_565 .
O7 Cd1 O2 91.5(2) 1_554 1_454
O10 Cd1 O2 141.7(2) . 1_454
O3 Cd1 O2 50.8(3) 1_454 1_454
O5 Cd1 O2 87.6(2) 1_565 1_454
O1 Cd1 O2 73.1(2) 1_565 1_454
O4 Cd1 O2 162.0(3) . 1_454
O7 Cd1 C1 93.9(3) 1_554 .
O10 Cd1 C1 29.0(3) . .
O3 Cd1 C1 120.0(3) 1_454 .
O5 Cd1 C1 91.2(3) 1_565 .
O1 Cd1 C1 114.3(3) 1_565 .
O4 Cd1 C1 26.8(2) . .
O2 Cd1 C1 169.8(3) 1_454 .
O7 Cd1 C43 128.5(3) 1_554 1_565
O10 Cd1 C43 122.2(3) . 1_565
O3 Cd1 C43 115.2(3) 1_454 1_565
O5 Cd1 C43 26.3(2) 1_565 1_565
O1 Cd1 C43 29.4(2) 1_565 1_565
O4 Cd1 C43 85.6(3) . 1_565
O2 Cd1 C43 79.4(2) 1_454 1_565
C1 Cd1 C43 103.7(3) . 1_565
O7 Cd1 C44 92.9(2) 1_554 1_454
O10 Cd1 C44 117.6(3) . 1_454
O3 Cd1 C44 26.6(3) 1_454 1_454
O5 Cd1 C44 96.6(2) 1_565 1_454
O1 Cd1 C44 96.7(3) 1_565 1_454
O4 Cd1 C44 173.1(3) . 1_454
O2 Cd1 C44 24.2(2) 1_454 1_454
C1 Cd1 C44 146.5(4) . 1_454
C43 Cd1 C44 97.4(3) 1_565 1_454
O2 Cd2 O2 180.0 2_677 1_455
O2 Cd2 O11 85.4(3) 2_677 2_577
O2 Cd2 O11 94.6(3) 1_455 2_577
O2 Cd2 O11 94.6(3) 2_677 .
O2 Cd2 O11 85.4(3) 1_455 .
O11 Cd2 O11 180.0 2_577 .
O2 Cd2 O1 79.6(2) 2_677 2_566
O2 Cd2 O1 100.4(2) 1_455 2_566
O11 Cd2 O1 86.47(18) 2_577 2_566
O11 Cd2 O1 93.54(18) . 2_566
O2 Cd2 O1 100.4(2) 2_677 1_566
O2 Cd2 O1 79.6(2) 1_455 1_566
O11 Cd2 O1 93.53(18) 2_577 1_566
O11 Cd2 O1 86.46(18) . 1_566
O1 Cd2 O1 180.0 2_566 1_566

loop_
_geom_bond_atom_site_label_1
_geom_bond_atom_site_label_2
_geom_bond_distance
_geom_bond_site_symmetry_2
C1 O4 1.196(11) .
C1 O10 1.285(11) .
C1 C2 1.519(13) .
C1 Cd1 2.651(9) .
C2 C7 1.347(13) .
C2 C3 1.373(16) .
C3 C4 1.323(13) .
C3 H3 0.9300 .
C4 C5 1.455(14) .
C4 H4 0.9300 .
C5 C6 1.377(15) .
C5 C8 1.529(14) .
C6 C7 1.337(12) .
C6 H6 0.9300 .
C7 H7 0.9300 .
C8 C9 1.385(14) .
C8 C13 1.415(11) .
C9 C10 1.417(13) .
C9 H9 0.9300 .
C10 C17 1.385(14) .
C10 C11 1.409(11) .
C11 O8 1.373(11) .
C11 C12 1.426(15) .
C12 C13 1.344(13) .
C12 C24 1.506(11) .
C13 O6 1.396(12) .
C14 O6 1.536(10) .
C14 H14A 0.9600 .
C14 H14B 0.9600 .
C14 H14C 0.9600 .
C15 O8 1.458(9) .
C15 H15A 0.9600 .
C15 H15B 0.9600 .
C15 H15C 0.9600 .
C16 O9 1.482(13) .
C16 H16A 0.9600 .
C16 H16B 0.9600 .
C16 H16C 0.9600 .
C17 C22 1.342(14) .
C17 C18 1.400(12) .
C18 C19 1.429(14) .
C18 H18 0.9300 .
C19 C20 1.273(10) .
C19 H19 0.9300 .
C20 C21 1.429(12) .
C20 C43 1.512(13) .
C21 C22 1.450(16) .
C21 H21 0.9300 .
C22 H22 0.9300 .
C23 C24 1.375(12) .
C23 O9 1.397(10) .
C23 C28 1.412(11) .
C24 C25 1.380(12) .
C25 O12 1.398(10) .
C25 C26 1.406(11) .
C26 C27 1.322(12) .
C26 C29 1.523(12) .
C27 C28 1.346(12) .
C27 H27 0.9300 .
C28 C37 1.547(15) .
C29 C30 1.385(11) .
C29 C34 1.414(13) .
C30 C31 1.359(10) .
C30 H30 0.9300 .
C31 C32 1.403(13) .
C31 H31 0.9300 .
C32 C33 1.374(12) .
C32 C35 1.529(11) .
C33 C34 1.375(11) .
C33 H33 0.9300 .
C34 H34 0.9300 .
C35 O11 1.181(11) .
C35 O7 1.314(12) .
C36 C37 1.319(16) .
C36 C41 1.398(15) .
C36 H36 0.9300 .
C37 C38 1.311(18) .
C38 C39 1.380(15) .
C38 H38 0.9300 .
C39 C40 1.378(17) .
C39 H39 0.9300 .
C40 C41 1.368(19) .
C40 C44 1.617(15) .
C41 H41 0.9300 .
C42 O12 1.425(13) .
C42 H42A 0.9600 .
C42 H42B 0.9600 .
C42 H42C 0.9600 .
C43 O5 1.204(10) .
C43 O1 1.330(10) .
C43 Cd1 2.708(10) 1_545
C44 O2 1.126(10) .
C44 O3 1.229(11) .
C44 Cd1 2.727(9) 1_656
O1 Cd1 2.356(7) 1_545
O1 Cd2 2.369(5) 1_544
O2 Cd2 2.271(8) 1_655
O2 Cd1 2.621(6) 1_656
O3 Cd1 2.308(8) 1_656
O4 Cd1 2.430(7) .
O5 Cd1 2.354(6) 1_545
O7 Cd1 2.187(6) 1_556
O10 Cd1 2.303(8) .
O11 Cd2 2.292(5) .
Cd1 O7 2.187(6) 1_554
Cd1 O3 2.308(8) 1_454
Cd1 O5 2.354(6) 1_565
Cd1 O1 2.356(7) 1_565
Cd1 O2 2.621(6) 1_454
Cd1 C43 2.708(10) 1_565
Cd1 C44 2.727(10) 1_454
Cd2 O2 2.271(8) 2_677
Cd2 O2 2.271(8) 1_455
Cd2 O11 2.292(5) 2_577
Cd2 O1 2.369(5) 2_566
Cd2 O1 2.369(5) 1_566

loop_
_geom_torsion_atom_site_label_1
_geom_torsion_atom_site_label_2
_geom_torsion_atom_site_label_3
_geom_torsion_atom_site_label_4
_geom_torsion
_geom_torsion_site_symmetry_1
_geom_torsion_site_symmetry_4
O4 C1 C2 C7 15.3(14) . .
O10 C1 C2 C7 -168.4(8) . .
O4 C1 C2 C3 -168.2(10) . .
O10 C1 C2 C3 8.1(13) . .
C7 C2 C3 C4 0.9(15) . .
C1 C2 C3 C4 -175.7(8) . .
C2 C3 C4 C5 1.6(15) . .
C3 C4 C5 C6 -1.2(13) . .
C3 C4 C5 C8 176.0(8) . .
C4 C5 C6 C7 -1.8(14) . .
C8 C5 C6 C7 -178.6(8) . .
C5 C6 C7 C2 4.7(15) . .
C3 C2 C7 C6 -4.2(14) . .
C1 C2 C7 C6 172.4(8) . .
C6 C5 C8 C9 -138.5(11) . .
C4 C5 C8 C9 44.6(13) . .
C6 C5 C8 C13 40.2(16) . .
C4 C5 C8 C13 -136.7(11) . .
C13 C8 C9 C10 2.7(18) . .
C5 C8 C9 C10 -178.6(10) . .
C8 C9 C10 C17 177.6(11) . .
C8 C9 C10 C11 -3.5(17) . .
C17 C10 C11 O8 -3.8(18) . .
C9 C10 C11 O8 177.4(9) . .
C17 C10 C11 C12 -178.5(11) . .
C9 C10 C11 C12 2.7(16) . .
O8 C11 C12 C13 -176.0(10) . .
C10 C11 C12 C13 -1.2(18) . .
O8 C11 C12 C24 -1.1(16) . .
C10 C11 C12 C24 173.6(10) . .
C11 C12 C13 O6 -179.5(10) . .
C24 C12 C13 O6 5.7(17) . .
C11 C12 C13 C8 0.3(18) . .
C24 C12 C13 C8 -174.5(11) . .
C9 C8 C13 C12 -1.0(18) . .
C5 C8 C13 C12 -179.7(10) . .
C9 C8 C13 O6 178.8(10) . .
C5 C8 C13 O6 0.2(17) . .
C11 C10 C17 C22 49.7(16) . .
C9 C10 C17 C22 -131.6(10) . .
C11 C10 C17 C18 -131.5(12) . .
C9 C10 C17 C18 47.2(14) . .
C22 C17 C18 C19 6.4(12) . .
C10 C17 C18 C19 -172.5(8) . .
C17 C18 C19 C20 -3.0(14) . .
C18 C19 C20 C21 0.5(14) . .
C18 C19 C20 C43 175.5(9) . .
C19 C20 C21 C22 -1.5(11) . .
C43 C20 C21 C22 -177.0(7) . .
C10 C17 C22 C21 170.5(8) . .
C18 C17 C22 C21 -8.3(13) . .
C20 C21 C22 C17 5.8(13) . .
O9 C23 C24 C25 177.0(11) . .
C28 C23 C24 C25 1(2) . .
O9 C23 C24 C12 0.8(19) . .
C28 C23 C24 C12 -175.1(12) . .
C13 C12 C24 C23 -112.4(13) . .
C11 C12 C24 C23 72.7(17) . .
C13 C12 C24 C25 71.4(17) . .
C11 C12 C24 C25 -103.5(13) . .
C23 C24 C25 O12 -178.4(11) . .
C12 C24 C25 O12 -2.1(18) . .
C23 C24 C25 C26 1(2) . .
C12 C24 C25 C26 177.7(11) . .
C24 C25 C26 C27 -1(2) . .
O12 C25 C26 C27 179.0(11) . .
C24 C25 C26 C29 174.2(12) . .
O12 C25 C26 C29 -6.0(19) . .
C25 C26 C27 C28 -3(2) . .
C29 C26 C27 C28 -177.6(12) . .
C26 C27 C28 C23 5(2) . .
C26 C27 C28 C37 -179.9(13) . .
C24 C23 C28 C27 -4(2) . .
O9 C23 C28 C27 179.8(11) . .
C24 C23 C28 C37 -179.4(12) . .
O9 C23 C28 C37 4.8(19) . .
C27 C26 C29 C30 126.4(13) . .
C25 C26 C29 C30 -48.5(18) . .
C27 C26 C29 C34 -47.8(18) . .
C25 C26 C29 C34 137.3(12) . .
C34 C29 C30 C31 5.4(18) . .
C26 C29 C30 C31 -168.8(11) . .
C29 C30 C31 C32 -0.6(19) . .
C30 C31 C32 C33 -6.8(19) . .
C30 C31 C32 C35 172.9(11) . .
C31 C32 C33 C34 9.3(18) . .
C35 C32 C33 C34 -170.4(11) . .
C32 C33 C34 C29 -4.5(17) . .
C30 C29 C34 C33 -2.9(17) . .
C26 C29 C34 C33 171.5(11) . .
C33 C32 C35 O11 157.5(11) . .
C31 C32 C35 O11 -22.2(16) . .
C33 C32 C35 O7 -21.1(15) . .
C31 C32 C35 O7 159.1(10) . .
C41 C36 C37 C38 17(3) . .
C41 C36 C37 C28 -169.5(12) . .
C27 C28 C37 C38 -83(2) . .
C23 C28 C37 C38 91.8(19) . .
C27 C28 C37 C36 103.3(17) . .
C23 C28 C37 C36 -81.7(19) . .
C36 C37 C38 C39 -16(3) . .
C28 C37 C38 C39 170.4(12) . .
C37 C38 C39 C40 -3(3) . .
C38 C39 C40 C41 21(2) . .
C38 C39 C40 C44 178.9(12) . .
C39 C40 C41 C36 -20(2) . .
C44 C40 C41 C36 -175.9(12) . .
C37 C36 C41 C40 2(3) . .
C19 C20 C43 O5 -178.6(9) . .
C21 C20 C43 O5 -3.6(13) . .
C19 C20 C43 O1 5.7(12) . .
C21 C20 C43 O1 -179.2(7) . .
C41 C40 C44 O2 150.7(15) . .
C39 C40 C44 O2 -5.8(18) . .
C41 C40 C44 O3 -29.3(19) . .
C39 C40 C44 O3 174.3(11) . .
C41 C40 C44 Cd1 -15(4) . 1_656
C39 C40 C44 Cd1 -171(2) . 1_656
O5 C43 O1 Cd1 0.7(8) . 1_545
C20 C43 O1 Cd1 176.6(6) . 1_545
O5 C43 O1 Cd2 101.6(9) . 1_544
C20 C43 O1 Cd2 -82.5(8) . 1_544
Cd1 C43 O1 Cd2 100.9(5) 1_545 1_544
O3 C44 O2 Cd2 84(3) . 1_655
C40 C44 O2 Cd2 -96(3) . 1_655
Cd1 C44 O2 Cd2 81(3) 1_656 1_655
O3 C44 O2 Cd1 3.7(10) . 1_656
C40 C44 O2 Cd1 -176.3(10) . 1_656
O2 C44 O3 Cd1 -4.2(12) . 1_656
C40 C44 O3 Cd1 175.8(7) . 1_656
O10 C1 O4 Cd1 2.9(10) . .
C2 C1 O4 Cd1 178.7(7) . .
O1 C43 O5 Cd1 -0.7(8) . 1_545
C20 C43 O5 Cd1 -176.1(8) . 1_545
C12 C13 O6 C14 -107.3(11) . .
C8 C13 O6 C14 72.9(13) . .
O11 C35 O7 Cd1 -6.5(14) . 1_556
C32 C35 O7 Cd1 172.0(6) . 1_556
C10 C11 O8 C15 71.5(12) . .
C12 C11 O8 C15 -113.6(10) . .
C24 C23 O9 C16 78.6(14) . .
C28 C23 O9 C16 -105.7(12) . .
O4 C1 O10 Cd1 -3.1(11) . .
C2 C1 O10 Cd1 -179.0(6) . .
O7 C35 O11 Cd2 2.6(19) . .
C32 C35 O11 Cd2 -175.7(7) . .
C24 C25 O12 C42 97.4(12) . .
C26 C25 O12 C42 -82.4(13) . .
